data_7001487
loop_
_publ_author_name
'Li, Hao-Hong'
'Chen, Zhi-Rong'
'Cheng, Li-Chuan'
'Feng, Miao'
'Zheng, Hui-Dong'
'Li, Jun-Qian'

_publ_section_title
;
 Three silver iodides with zero and one-dimensional hybrid structures
 directed by conjugated organic templates: synthesis and theoretical
 study
;
_journal_issue 25
_journal_name_full 'Dalton Transactions'
_journal_page_first 4888
_journal_page_last 4895
_journal_paper_doi 10.1039/b902465d
_journal_year 2009
_chemical_formula_moiety 'Ag4 I6, 2(C14 H18 N)'
_chemical_formula_sum 'C28 H36 Ag4 I6 N2'
_chemical_formula_weight 1593.47
_chemical_name_systematic
;
?
;
_space_group_IT_number 15
_symmetry_cell_setting monoclinic
_symmetry_space_group_name_Hall '-C 2yc'
_symmetry_space_group_name_H-M 'C 1 2/c 1'
_atom_sites_solution_hydrogens geom
_atom_sites_solution_primary direct
_atom_sites_solution_secondary difmap
_audit_creation_method SHELXL-97
_cell_angle_alpha 90.00
_cell_angle_beta 100.558(2)
_cell_angle_gamma 90.00
_cell_formula_units_Z 8
_cell_length_a 20.692(5)
_cell_length_b 12.690(3)
_cell_length_c 30.295(7)
_cell_measurement_reflns_used 25
_cell_measurement_temperature 293(2)
_cell_measurement_theta_max 18
_cell_measurement_theta_min 12
_cell_volume 7820(3)
_computing_cell_refinement 'TEXRAY software'
_computing_data_collection 'TEXRAY software (Molecular Structure Corporation, 1999)'
_computing_data_reduction 'TEXSAN (Molecular Structure Corporation, 1999)'
_computing_molecular_graphics 'ORTEX (P.McArdle, 1995)'
_computing_publication_material 'SHELXL-97/2 (Sheldrick,1997)')'
_computing_structure_refinement 'SHELXL-97 (Sheldrick, 1997)'
_computing_structure_solution 'SHELXS-97 (Sheldrick, 1997)'
_diffrn_ambient_temperature 293(2)
_diffrn_detector_area_resol_mean None
_diffrn_measured_fraction_theta_full 0.999
_diffrn_measured_fraction_theta_max 0.999
_diffrn_measurement_device_type 'Rigaku Weissenberg IP'
_diffrn_measurement_method 'scintillation counter'
_diffrn_radiation_monochromator graphite
_diffrn_radiation_source 'rotor target'
_diffrn_radiation_type MoK\a
_diffrn_radiation_wavelength 0.71073
_diffrn_reflns_av_R_equivalents 0.0323
_diffrn_reflns_av_sigmaI/netI 0.0405
_diffrn_reflns_limit_h_max 26
_diffrn_reflns_limit_h_min -19
_diffrn_reflns_limit_k_max 16
_diffrn_reflns_limit_k_min -16
_diffrn_reflns_limit_l_max 37
_diffrn_reflns_limit_l_min -39
_diffrn_reflns_number 29644
_diffrn_reflns_theta_full 27.48
_diffrn_reflns_theta_max 27.48
_diffrn_reflns_theta_min 2.22
_diffrn_standards_decay_% 'not measured'
_diffrn_standards_interval_count 'not measured'
_diffrn_standards_interval_time 'not measured'
_diffrn_standards_number 0
_exptl_absorpt_coefficient_mu 6.732
_exptl_absorpt_correction_T_max 0.153
_exptl_absorpt_correction_T_min 0.015
_exptl_absorpt_correction_type multi-scan
_exptl_absorpt_process_details 'TEXRAY software (Molecular Structure Corporation, 1999)'
_exptl_crystal_colour Colourless
_exptl_crystal_density_diffrn 2.707
_exptl_crystal_density_method 'not measured'
_exptl_crystal_description Block
_exptl_crystal_F_000 5792
_exptl_crystal_size_max 0.50
_exptl_crystal_size_mid 0.40
_exptl_crystal_size_min 0.20
_refine_diff_density_max 1.368
_refine_diff_density_min -1.172
_refine_diff_density_rms 0.137
_refine_ls_extinction_method none
_refine_ls_goodness_of_fit_ref 1.074
_refine_ls_hydrogen_treatment constr
_refine_ls_matrix_type full
_refine_ls_number_parameters 362
_refine_ls_number_reflns 8969
_refine_ls_number_restraints 0
_refine_ls_restrained_S_all 1.074
_refine_ls_R_factor_all 0.0608
_refine_ls_R_factor_gt 0.0466
_refine_ls_shift/su_max 0.001
_refine_ls_shift/su_mean 0.000
_refine_ls_structure_factor_coef Fsqd
_refine_ls_weighting_details 'calc w=1/[\s^2^(Fo^2^)+(0.0396P)^2^+52.3965P] where P=(Fo^2^+2Fc^2^)/3'
_refine_ls_weighting_scheme calc
_refine_ls_wR_factor_gt 0.0990
_refine_ls_wR_factor_ref 0.1082
_reflns_number_gt 7415
_reflns_number_total 8969
_reflns_threshold_expression >2sigma(I)
_cod_data_source_file b902465d.txt
_cod_data_source_block lihh
_cod_depositor_comments
;
The following automatic conversions were performed:
'_symmetry_cell_setting' value 'Monoclinic' changed to 'monoclinic'
according to '/home/saulius/struct/CIF-dictionaries/cif_core.dic'
dictionary named 'cif_core.dic' version 2.4.1 from
2010-06-29.

'_exptl_absorpt_correction_type' value 'Multi-Scan' changed
to 'multi-scan' according to
'/home/saulius/struct/CIF-dictionaries/cif_core.dic' dictionary named
'cif_core.dic' version 2.4.1 from 2010-06-29.

Automatic conversion script
Id: cif_fix_enum 1527 2010-12-29 10:47:43Z saulius 
;
_cod_original_sg_symbol_Hall -C2yc
_cod_original_sg_symbol_H-M c2/c
_cod_original_formula_sum 'C28 H36 Ag4 I6 N2 '
_cod_database_code 7001487

loop_
_symmetry_equiv_pos_as_xyz
'x, y, z'
'-x, y, -z+1/2'
'x+1/2, y+1/2, z'
'-x+1/2, y+1/2, -z+1/2'
'-x, -y, -z'
'x, -y, z-1/2'
'-x+1/2, -y+1/2, -z'
'x+1/2, -y+1/2, z-1/2'

loop_
_atom_site_label
_atom_site_type_symbol
_atom_site_fract_x
_atom_site_fract_y
_atom_site_fract_z
_atom_site_U_iso_or_equiv
_atom_site_adp_type
_atom_site_occupancy
_atom_site_symmetry_multiplicity
_atom_site_calc_flag
_atom_site_refinement_flags
_atom_site_disorder_assembly
_atom_site_disorder_group
I1 I 0.44303(2) 0.20253(4) 0.180796(15) 0.05204(13) Uani 1 1 d . . .
I2 I 0.57178(2) -0.07372(4) 0.198981(16) 0.05155(13) Uani 1 1 d . . .
I3 I 0.41002(3) -0.32469(5) 0.187051(18) 0.06222(15) Uani 1 1 d . . .
I4 I 0.55957(3) 0.09911(4) 0.060837(17) 0.05827(14) Uani 1 1 d . . .
I5 I 0.37145(2) -0.07017(4) 0.076998(17) 0.05492(13) Uani 1 1 d . . .
I6 I 0.54668(3) -0.27637(4) 0.073316(18) 0.05704(14) Uani 1 1 d . . .
Ag1 Ag 0.5000 0.06067(8) 0.2500 0.0715(3) Uani 1 2 d S . .
Ag2 Ag 0.5000 -0.21199(9) 0.2500 0.0709(3) Uani 1 2 d S . .
Ag3 Ag 0.47373(3) -0.19077(6) 0.13518(2) 0.06715(18) Uani 1 1 d . . .
Ag4 Ag 0.48116(4) 0.04552(6) 0.12542(2) 0.07128(19) Uani 1 1 d . . .
Ag5 Ag 0.48846(4) -0.09196(5) 0.03364(2) 0.06849(19) Uani 1 1 d . . .
N1 N 0.3419(3) 0.3573(5) 0.28695(18) 0.0490(14) Uani 1 1 d . . .
N2 N 0.3771(3) -0.5130(5) 0.07291(18) 0.0485(14) Uani 1 1 d . . .
C1 C 0.4048(4) 0.3716(7) 0.2838(2) 0.0570(19) Uani 1 1 d . . .
H1 H 0.4283 0.3155 0.2748 0.068 Uiso 1 1 calc R . .
C2 C 0.4362(4) 0.4677(8) 0.2936(3) 0.062(2) Uani 1 1 d . . .
H2 H 0.4800 0.4753 0.2908 0.074 Uiso 1 1 calc R . .
C3 C 0.4037(4) 0.5496(7) 0.3070(2) 0.0553(19) Uani 1 1 d . . .
H3 H 0.4246 0.6141 0.3134 0.066 Uiso 1 1 calc R . .
C4 C 0.3375(4) 0.5366(6) 0.3113(2) 0.0468(16) Uani 1 1 d . . .
C5 C 0.3024(4) 0.6198(7) 0.3266(3) 0.063(2) Uani 1 1 d . . .
H5 H 0.3226 0.6844 0.3343 0.075 Uiso 1 1 calc R . .
C6 C 0.2386(5) 0.6046(8) 0.3301(3) 0.072(3) Uani 1 1 d . . .
H6 H 0.2152 0.6599 0.3399 0.087 Uiso 1 1 calc R . .
C7 C 0.2075(4) 0.5096(8) 0.3196(3) 0.063(2) Uani 1 1 d . . .
H7 H 0.1638 0.5019 0.3227 0.076 Uiso 1 1 calc R . .
C8 C 0.2400(4) 0.4252(6) 0.3046(2) 0.0538(18) Uani 1 1 d . . .
H8 H 0.2185 0.3616 0.2971 0.065 Uiso 1 1 calc R . .
C9 C 0.3066(3) 0.4382(5) 0.3011(2) 0.0406(14) Uani 1 1 d . . .
C10 C 0.3112(4) 0.2527(6) 0.2758(3) 0.0586(19) Uani 1 1 d . . .
H10A H 0.3362 0.2149 0.2568 0.070 Uiso 1 1 calc R . .
H10B H 0.2671 0.2628 0.2589 0.070 Uiso 1 1 calc R . .
C11 C 0.3076(4) 0.1863(6) 0.3170(2) 0.0574(19) Uani 1 1 d . . .
H11A H 0.2854 0.2254 0.3373 0.069 Uiso 1 1 calc R . .
H11B H 0.3517 0.1701 0.3327 0.069 Uiso 1 1 calc R . .
C12 C 0.2705(4) 0.0842(5) 0.3031(2) 0.0475(16) Uani 1 1 d . . .
H12A H 0.2270 0.1013 0.2867 0.057 Uiso 1 1 calc R . .
H12B H 0.2933 0.0454 0.2830 0.057 Uiso 1 1 calc R . .
C13 C 0.2639(4) 0.0148(6) 0.3425(2) 0.0558(18) Uani 1 1 d . . .
H13A H 0.3073 0.0010 0.3599 0.067 Uiso 1 1 calc R . .
H13B H 0.2389 0.0520 0.3617 0.067 Uiso 1 1 calc R . .
C14 C 0.2306(5) -0.0887(7) 0.3286(3) 0.078(3) Uani 1 1 d . . .
H14A H 0.2278 -0.1295 0.3549 0.117 Uiso 1 1 calc R . .
H14B H 0.2556 -0.1268 0.3101 0.117 Uiso 1 1 calc R . .
H14C H 0.1872 -0.0758 0.3120 0.117 Uiso 1 1 calc R . .
C15 C 0.3635(4) -0.4113(6) 0.0656(2) 0.0548(18) Uani 1 1 d . . .
H15 H 0.3974 -0.3624 0.0717 0.066 Uiso 1 1 calc R . .
C16 C 0.3003(4) -0.3763(7) 0.0492(3) 0.0592(19) Uani 1 1 d . . .
H16 H 0.2921 -0.3051 0.0434 0.071 Uiso 1 1 calc R . .
C17 C 0.2500(4) -0.4476(7) 0.0416(3) 0.063(2) Uani 1 1 d . . .
H17 H 0.2071 -0.4248 0.0316 0.075 Uiso 1 1 calc R . .
C18 C 0.2631(3) -0.5556(7) 0.0488(2) 0.0508(17) Uani 1 1 d . . .
C19 C 0.2126(4) -0.6319(8) 0.0435(3) 0.068(2) Uani 1 1 d . . .
H19 H 0.1691 -0.6108 0.0346 0.081 Uiso 1 1 calc R . .
C20 C 0.2265(5) -0.7353(8) 0.0510(3) 0.071(2) Uani 1 1 d . . .
H20 H 0.1929 -0.7848 0.0476 0.085 Uiso 1 1 calc R . .
C21 C 0.2916(4) -0.7667(7) 0.0637(3) 0.065(2) Uani 1 1 d . . .
H21 H 0.3008 -0.8381 0.0678 0.078 Uiso 1 1 calc R . .
C22 C 0.3423(4) -0.6968(7) 0.0705(3) 0.0587(19) Uani 1 1 d . . .
H22 H 0.3854 -0.7199 0.0794 0.070 Uiso 1 1 calc R . .
C23 C 0.3282(4) -0.5890(6) 0.0638(2) 0.0492(17) Uani 1 1 d . . .
C24 C 0.4459(4) -0.5424(7) 0.0930(2) 0.0545(18) Uani 1 1 d . . .
H24A H 0.4451 -0.6019 0.1129 0.065 Uiso 1 1 calc R . .
H24B H 0.4664 -0.4839 0.1108 0.065 Uiso 1 1 calc R . .
C25 C 0.4874(4) -0.5708(6) 0.0582(2) 0.0510(17) Uani 1 1 d . . .
H25A H 0.4860 -0.5136 0.0368 0.061 Uiso 1 1 calc R . .
H25B H 0.4694 -0.6332 0.0419 0.061 Uiso 1 1 calc R . .
C26 C 0.5585(3) -0.5916(6) 0.0803(2) 0.0494(17) Uani 1 1 d . . .
H26A H 0.5734 -0.5350 0.1013 0.059 Uiso 1 1 calc R . .
H26B H 0.5606 -0.6567 0.0973 0.059 Uiso 1 1 calc R . .
C27 C 0.6045(4) -0.5997(7) 0.0471(3) 0.061(2) Uani 1 1 d . . .
H27A H 0.5896 -0.6557 0.0259 0.073 Uiso 1 1 calc R . .
H27B H 0.6032 -0.5342 0.0304 0.073 Uiso 1 1 calc R . .
C28 C 0.6742(4) -0.6216(10) 0.0698(3) 0.087(3) Uani 1 1 d . . .
H28A H 0.7018 -0.6262 0.0476 0.130 Uiso 1 1 calc R . .
H28B H 0.6759 -0.6869 0.0859 0.130 Uiso 1 1 calc R . .
H28C H 0.6895 -0.5655 0.0904 0.130 Uiso 1 1 calc R . .

loop_
_atom_site_aniso_label
_atom_site_aniso_U_11
_atom_site_aniso_U_22
_atom_site_aniso_U_33
_atom_site_aniso_U_23
_atom_site_aniso_U_13
_atom_site_aniso_U_12
I1 0.0585(3) 0.0509(3) 0.0444(2) -0.0005(2) 0.0032(2) -0.0013(2)
I2 0.0449(3) 0.0584(3) 0.0505(3) -0.0006(2) 0.00638(19) -0.0061(2)
I3 0.0596(3) 0.0706(4) 0.0561(3) 0.0001(2) 0.0096(2) -0.0159(3)
I4 0.0664(3) 0.0579(3) 0.0508(3) -0.0004(2) 0.0113(2) -0.0149(2)
I5 0.0418(2) 0.0645(3) 0.0564(3) -0.0050(2) 0.0035(2) 0.0030(2)
I6 0.0566(3) 0.0499(3) 0.0668(3) 0.0059(2) 0.0170(2) 0.0057(2)
Ag1 0.0865(7) 0.0698(6) 0.0568(5) 0.000 0.0095(5) 0.000
Ag2 0.0666(6) 0.0763(7) 0.0681(6) 0.000 0.0076(4) 0.000
Ag3 0.0681(4) 0.0630(4) 0.0704(4) 0.0013(3) 0.0126(3) -0.0048(3)
Ag4 0.0784(5) 0.0682(4) 0.0683(4) -0.0116(3) 0.0163(3) -0.0075(3)
Ag5 0.0788(5) 0.0584(4) 0.0679(4) 0.0062(3) 0.0126(3) 0.0003(3)
N1 0.056(4) 0.049(3) 0.041(3) 0.001(3) 0.005(3) 0.011(3)
N2 0.045(3) 0.060(4) 0.039(3) 0.005(3) 0.006(2) -0.002(3)
C1 0.052(4) 0.069(5) 0.050(4) -0.001(4) 0.011(3) 0.013(4)
C2 0.051(4) 0.086(6) 0.050(4) 0.000(4) 0.011(3) -0.005(4)
C3 0.055(4) 0.059(5) 0.049(4) 0.011(4) 0.001(3) -0.005(4)
C4 0.053(4) 0.047(4) 0.039(3) 0.008(3) 0.004(3) 0.000(3)
C5 0.077(6) 0.047(4) 0.060(5) -0.004(4) 0.002(4) 0.015(4)
C6 0.077(6) 0.081(7) 0.054(5) -0.007(4) 0.001(4) 0.025(5)
C7 0.052(5) 0.084(6) 0.053(4) 0.009(4) 0.009(3) 0.008(4)
C8 0.055(4) 0.063(5) 0.042(4) 0.011(3) 0.006(3) -0.002(4)
C9 0.048(4) 0.042(4) 0.030(3) 0.007(3) 0.002(3) 0.006(3)
C10 0.081(6) 0.043(4) 0.050(4) -0.002(3) 0.009(4) 0.003(4)
C11 0.075(5) 0.048(4) 0.044(4) -0.001(3) -0.001(4) 0.006(4)
C12 0.056(4) 0.040(4) 0.045(4) -0.004(3) 0.005(3) 0.008(3)
C13 0.074(5) 0.056(5) 0.039(4) -0.005(3) 0.015(3) 0.003(4)
C14 0.112(8) 0.069(6) 0.054(5) -0.007(4) 0.020(5) -0.020(5)
C15 0.065(5) 0.059(5) 0.041(4) 0.005(3) 0.012(3) 0.003(4)
C16 0.067(5) 0.058(5) 0.054(4) 0.005(4) 0.014(4) 0.008(4)
C17 0.055(5) 0.082(6) 0.050(4) 0.009(4) 0.007(3) 0.016(4)
C18 0.045(4) 0.073(5) 0.035(3) -0.003(3) 0.009(3) -0.005(3)
C19 0.052(5) 0.089(7) 0.062(5) -0.017(5) 0.010(4) -0.002(4)
C20 0.073(6) 0.078(7) 0.064(5) -0.017(5) 0.018(4) -0.021(5)
C21 0.081(6) 0.063(5) 0.055(5) -0.003(4) 0.019(4) -0.002(4)
C22 0.056(5) 0.063(5) 0.056(4) -0.002(4) 0.005(4) 0.004(4)
C23 0.050(4) 0.061(5) 0.036(3) 0.004(3) 0.006(3) 0.003(3)
C24 0.050(4) 0.072(5) 0.040(4) 0.000(3) 0.002(3) -0.003(4)
C25 0.053(4) 0.056(5) 0.042(4) 0.001(3) 0.004(3) 0.002(3)
C26 0.052(4) 0.053(4) 0.041(4) -0.001(3) 0.003(3) 0.003(3)
C27 0.046(4) 0.085(6) 0.052(4) 0.000(4) 0.011(3) 0.002(4)
C28 0.042(4) 0.157(10) 0.061(5) 0.006(6) 0.007(4) 0.023(5)

loop_
_atom_type_symbol
_atom_type_description
_atom_type_scat_dispersion_real
_atom_type_scat_dispersion_imag
_atom_type_scat_source
C C 0.0033 0.0016 'International Tables Vol C Tables 4.2.6.8 and 6.1.1.4'
H H 0.0000 0.0000 'International Tables Vol C Tables 4.2.6.8 and 6.1.1.4'
N N 0.0061 0.0033 'International Tables Vol C Tables 4.2.6.8 and 6.1.1.4'
Ag Ag -0.8971 1.1015 'International Tables Vol C Tables 4.2.6.8 and 6.1.1.4'
I I -0.4742 1.8119 'International Tables Vol C Tables 4.2.6.8 and 6.1.1.4'

loop_
_geom_angle_atom_site_label_1
_geom_angle_atom_site_label_2
_geom_angle_atom_site_label_3
_geom_angle
_geom_angle_site_symmetry_1
_geom_angle_site_symmetry_3
_geom_angle_publ_flag
Ag4 I1 Ag1 82.40(3) . . ?
Ag1 I2 Ag2 73.15(3) . . ?
Ag1 I2 Ag3 106.85(3) . . ?
Ag2 I2 Ag3 71.77(2) . . ?
Ag1 I2 Ag4 77.87(3) . . ?
Ag2 I2 Ag4 112.47(3) . . ?
Ag3 I2 Ag4 60.67(3) . . ?
Ag2 I3 Ag3 75.51(3) . . ?
Ag4 I4 Ag5 123.00(3) . 5_655 ?
Ag4 I4 Ag5 70.68(3) . . ?
Ag5 I4 Ag5 67.68(3) 5_655 . ?
Ag4 I5 Ag3 62.78(3) . . ?
Ag4 I5 Ag5 68.98(3) . . ?
Ag3 I5 Ag5 70.10(3) . . ?
Ag5 I6 Ag3 73.96(3) . . ?
I1 Ag1 I1 101.64(4) 2_655 . ?
I1 Ag1 I2 99.40(2) 2_655 2_655 ?
I1 Ag1 I2 125.640(19) . 2_655 ?
I1 Ag1 I2 125.640(19) 2_655 . ?
I1 Ag1 I2 99.40(2) . . ?
I2 Ag1 I2 107.63(4) 2_655 . ?
I3 Ag2 I3 118.60(5) . 2_655 ?
I3 Ag2 I2 109.16(2) . 2_655 ?
I3 Ag2 I2 106.60(2) 2_655 2_655 ?
I3 Ag2 I2 106.60(2) . . ?
I3 Ag2 I2 109.16(2) 2_655 . ?
I2 Ag2 I2 106.07(4) 2_655 . ?
I3 Ag3 I6 120.09(3) . . ?
I3 Ag3 I5 107.00(3) . . ?
I6 Ag3 I5 102.51(3) . . ?
I3 Ag3 I2 106.08(3) . . ?
I6 Ag3 I2 104.01(3) . . ?
I5 Ag3 I2 117.92(3) . . ?
I3 Ag3 Ag4 134.00(3) . . ?
I6 Ag3 Ag4 105.86(3) . . ?
I5 Ag3 Ag4 57.71(2) . . ?
I2 Ag3 Ag4 61.36(2) . . ?
I1 Ag4 I4 119.96(3) . . ?
I1 Ag4 I5 112.68(3) . . ?
I4 Ag4 I5 105.56(3) . . ?
I1 Ag4 Ag3 128.38(3) . . ?
I4 Ag4 Ag3 110.52(3) . . ?
I5 Ag4 Ag3 59.50(2) . . ?
I1 Ag4 I2 96.79(3) . . ?
I4 Ag4 I2 105.69(3) . . ?
I5 Ag4 I2 116.35(3) . . ?
Ag3 Ag4 I2 57.96(2) . . ?
I1 Ag4 Ag5 159.51(3) . . ?
I4 Ag4 Ag5 55.14(2) . . ?
I5 Ag4 Ag5 56.95(2) . . ?
Ag3 Ag4 Ag5 64.52(2) . . ?
I2 Ag4 Ag5 103.68(3) . . ?
I6 Ag5 I4 116.56(3) . 5_655 ?
I6 Ag5 I4 115.09(3) . . ?
I4 Ag5 I4 112.32(3) 5_655 . ?
I6 Ag5 I5 102.09(3) . . ?
I4 Ag5 I5 106.50(3) 5_655 . ?
I4 Ag5 I5 102.15(3) . . ?
I6 Ag5 Ag5 141.46(4) . 5_655 ?
I4 Ag5 Ag5 56.50(3) 5_655 5_655 ?
I4 Ag5 Ag5 55.82(3) . 5_655 ?
I5 Ag5 Ag5 116.34(4) . 5_655 ?
I6 Ag5 Ag4 99.34(3) . . ?
I4 Ag5 Ag4 142.96(3) 5_655 . ?
I4 Ag5 Ag4 54.19(2) . . ?
I5 Ag5 Ag4 54.07(2) . . ?
Ag5 Ag5 Ag4 100.74(4) 5_655 . ?
C1 N1 C9 120.2(7) . . ?
C1 N1 C10 119.1(7) . . ?
C9 N1 C10 120.6(6) . . ?
C15 N2 C23 121.0(6) . . ?
C15 N2 C24 117.9(6) . . ?
C23 N2 C24 121.0(6) . . ?
N1 C1 C2 121.8(8) . . ?
N1 C1 H1 119.1 . . ?
C2 C1 H1 119.1 . . ?
C3 C2 C1 120.4(8) . . ?
C3 C2 H2 119.8 . . ?
C1 C2 H2 119.8 . . ?
C2 C3 C4 119.2(8) . . ?
C2 C3 H3 120.4 . . ?
C4 C3 H3 120.4 . . ?
C5 C4 C3 120.8(7) . . ?
C5 C4 C9 119.7(7) . . ?
C3 C4 C9 119.5(7) . . ?
C6 C5 C4 119.1(8) . . ?
C6 C5 H5 120.4 . . ?
C4 C5 H5 120.4 . . ?
C5 C6 C7 121.8(9) . . ?
C5 C6 H6 119.1 . . ?
C7 C6 H6 119.1 . . ?
C6 C7 C8 121.3(8) . . ?
C6 C7 H7 119.4 . . ?
C8 C7 H7 119.4 . . ?
C7 C8 C9 118.3(8) . . ?
C7 C8 H8 120.9 . . ?
C9 C8 H8 120.9 . . ?
N1 C9 C4 118.9(6) . . ?
N1 C9 C8 121.3(7) . . ?
C4 C9 C8 119.8(7) . . ?
N1 C10 C11 113.1(6) . . ?
N1 C10 H10A 109.0 . . ?
C11 C10 H10A 109.0 . . ?
N1 C10 H10B 109.0 . . ?
C11 C10 H10B 109.0 . . ?
H10A C10 H10B 107.8 . . ?
C10 C11 C12 110.0(6) . . ?
C10 C11 H11A 109.7 . . ?
C12 C11 H11A 109.7 . . ?
C10 C11 H11B 109.7 . . ?
C12 C11 H11B 109.7 . . ?
H11A C11 H11B 108.2 . . ?
C13 C12 C11 113.0(6) . . ?
C13 C12 H12A 109.0 . . ?
C11 C12 H12A 109.0 . . ?
C13 C12 H12B 109.0 . . ?
C11 C12 H12B 109.0 . . ?
H12A C12 H12B 107.8 . . ?
C14 C13 C12 113.0(6) . . ?
C14 C13 H13A 109.0 . . ?
C12 C13 H13A 109.0 . . ?
C14 C13 H13B 109.0 . . ?
C12 C13 H13B 109.0 . . ?
H13A C13 H13B 107.8 . . ?
C13 C14 H14A 109.5 . . ?
C13 C14 H14B 109.5 . . ?
H14A C14 H14B 109.5 . . ?
C13 C14 H14C 109.5 . . ?
H14A C14 H14C 109.5 . . ?
H14B C14 H14C 109.5 . . ?
N2 C15 C16 122.0(8) . . ?
N2 C15 H15 119.0 . . ?
C16 C15 H15 119.0 . . ?
C17 C16 C15 119.2(8) . . ?
C17 C16 H16 120.4 . . ?
C15 C16 H16 120.4 . . ?
C16 C17 C18 120.0(8) . . ?
C16 C17 H17 120.0 . . ?
C18 C17 H17 120.0 . . ?
C17 C18 C23 119.3(7) . . ?
C17 C18 C19 122.2(8) . . ?
C23 C18 C19 118.4(8) . . ?
C20 C19 C18 121.0(8) . . ?
C20 C19 H19 119.5 . . ?
C18 C19 H19 119.5 . . ?
C19 C20 C21 119.4(8) . . ?
C19 C20 H20 120.3 . . ?
C21 C20 H20 120.3 . . ?
C22 C21 C20 122.5(9) . . ?
C22 C21 H21 118.8 . . ?
C20 C21 H21 118.8 . . ?
C21 C22 C23 118.6(8) . . ?
C21 C22 H22 120.7 . . ?
C23 C22 H22 120.7 . . ?
N2 C23 C18 118.4(7) . . ?
N2 C23 C22 121.5(7) . . ?
C18 C23 C22 120.1(7) . . ?
N2 C24 C25 113.3(6) . . ?
N2 C24 H24A 108.9 . . ?
C25 C24 H24A 108.9 . . ?
N2 C24 H24B 108.9 . . ?
C25 C24 H24B 108.9 . . ?
H24A C24 H24B 107.7 . . ?
C24 C25 C26 111.0(6) . . ?
C24 C25 H25A 109.4 . . ?
C26 C25 H25A 109.4 . . ?
C24 C25 H25B 109.4 . . ?
C26 C25 H25B 109.4 . . ?
H25A C25 H25B 108.0 . . ?
C27 C26 C25 113.1(6) . . ?
C27 C26 H26A 109.0 . . ?
C25 C26 H26A 109.0 . . ?
C27 C26 H26B 109.0 . . ?
C25 C26 H26B 109.0 . . ?
H26A C26 H26B 107.8 . . ?
C28 C27 C26 112.0(7) . . ?
C28 C27 H27A 109.2 . . ?
C26 C27 H27A 109.2 . . ?
C28 C27 H27B 109.2 . . ?
C26 C27 H27B 109.2 . . ?
H27A C27 H27B 107.9 . . ?
C27 C28 H28A 109.5 . . ?
C27 C28 H28B 109.5 . . ?
H28A C28 H28B 109.5 . . ?
C27 C28 H28C 109.5 . . ?
H28A C28 H28C 109.5 . . ?
H28B C28 H28C 109.5 . . ?

loop_
_geom_bond_atom_site_label_1
_geom_bond_atom_site_label_2
_geom_bond_distance
_geom_bond_site_symmetry_2
_geom_bond_publ_flag
I1 Ag4 2.8093(10) . ?
I1 Ag1 2.8496(9) . ?
I2 Ag1 2.8887(9) . ?
I2 Ag2 2.9180(9) . ?
I2 Ag3 2.9362(9) . ?
I2 Ag4 3.0399(10) . ?
I3 Ag2 2.8014(8) . ?
I3 Ag3 2.8026(9) . ?
I4 Ag4 2.8436(10) . ?
I4 Ag5 2.8541(11) 5_655 ?
I4 Ag5 2.8773(10) . ?
I5 Ag4 2.8706(9) . ?
I5 Ag3 2.9259(9) . ?
I5 Ag5 2.9713(10) . ?
I6 Ag5 2.8003(10) . ?
I6 Ag3 2.8299(10) . ?
Ag1 I1 2.8496(9) 2_655 ?
Ag1 I2 2.8887(9) 2_655 ?
Ag2 I3 2.8014(8) 2_655 ?
Ag2 I2 2.9180(9) 2_655 ?
Ag3 Ag4 3.0198(12) . ?
Ag4 Ag5 3.3091(12) . ?
Ag5 I4 2.8541(11) 5_655 ?
Ag5 Ag5 3.1917(15) 5_655 ?
N1 C1 1.335(10) . ?
N1 C9 1.373(9) . ?
N1 C10 1.484(10) . ?
N2 C15 1.331(10) . ?
N2 C23 1.388(9) . ?
N2 C24 1.489(9) . ?
C1 C2 1.388(12) . ?
C1 H1 0.9300 . ?
C2 C3 1.341(12) . ?
C2 H2 0.9300 . ?
C3 C4 1.410(10) . ?
C3 H3 0.9300 . ?
C4 C5 1.409(11) . ?
C4 C9 1.411(10) . ?
C5 C6 1.357(13) . ?
C5 H5 0.9300 . ?
C6 C7 1.376(13) . ?
C6 H6 0.9300 . ?
C7 C8 1.385(11) . ?
C7 H7 0.9300 . ?
C8 C9 1.411(10) . ?
C8 H8 0.9300 . ?
C10 C11 1.520(10) . ?
C10 H10A 0.9700 . ?
C10 H10B 0.9700 . ?
C11 C12 1.526(10) . ?
C11 H11A 0.9700 . ?
C11 H11B 0.9700 . ?
C12 C13 1.510(10) . ?
C12 H12A 0.9700 . ?
C12 H12B 0.9700 . ?
C13 C14 1.507(11) . ?
C13 H13A 0.9700 . ?
C13 H13B 0.9700 . ?
C14 H14A 0.9600 . ?
C14 H14B 0.9600 . ?
C14 H14C 0.9600 . ?
C15 C16 1.385(11) . ?
C15 H15 0.9300 . ?
C16 C17 1.367(12) . ?
C16 H16 0.9300 . ?
C17 C18 1.406(11) . ?
C17 H17 0.9300 . ?
C18 C23 1.406(10) . ?
C18 C19 1.412(11) . ?
C19 C20 1.353(13) . ?
C19 H19 0.9300 . ?
C20 C21 1.389(12) . ?
C20 H20 0.9300 . ?
C21 C22 1.360(11) . ?
C21 H21 0.9300 . ?
C22 C23 1.407(11) . ?
C22 H22 0.9300 . ?
C24 C25 1.520(10) . ?
C24 H24A 0.9700 . ?
C24 H24B 0.9700 . ?
C25 C26 1.524(10) . ?
C25 H25A 0.9700 . ?
C25 H25B 0.9700 . ?
C26 C27 1.511(10) . ?
C26 H26A 0.9700 . ?
C26 H26B 0.9700 . ?
C27 C28 1.506(10) . ?
C27 H27A 0.9700 . ?
C27 H27B 0.9700 . ?
C28 H28A 0.9600 . ?
C28 H28B 0.9600 . ?
C28 H28C 0.9600 . ?
